data_4121284
loop_
_publ_author_name
'Bastien Chatelet'
'Heinz Gornitzka'
'V\'eronique Dufaud'
'Erwann Jeanneau'
'Jean-Pierre Dutasta'
'Alexandre Martinez'

_publ_section_title
;
 Superbases in Confined Space: Control of the Basicity and Reactivity of
 the Proton Transfer
;
_journal_name_full 'Journal of the American Chemical Society'
_journal_page_first 18659
_journal_page_last 18664
_journal_paper_doi 10.1021/ja409444s
_journal_volume 135
_journal_year 2013
_chemical_formula_moiety 'C30 H40 N4 O3 P, Cl, H2 O'
_chemical_formula_sum 'C30 H42 Cl N4 O4 P'
_chemical_formula_weight 589.11
_space_group_IT_number 2
_symmetry_cell_setting triclinic
_symmetry_space_group_name_Hall '-P 1'
_symmetry_space_group_name_H-M 'P -1'
_atom_sites_solution_hydrogens difmap
_atom_sites_solution_primary direct
_cell_angle_alpha 83.500(5)
_cell_angle_beta 78.831(5)
_cell_angle_gamma 83.766(5)
_cell_formula_units_Z 2
_cell_length_a 9.7981(7)
_cell_length_b 10.3144(7)
_cell_length_c 15.3068(8)
_cell_measurement_reflns_used 7986
_cell_measurement_temperature 150
_cell_measurement_theta_max 66.8850
_cell_measurement_theta_min 4.6020
_cell_volume 1501.90(17)
_computing_cell_refinement
;
CrysAlisPro, Agilent Technologies,
Version 1.171.36.28 (release 01-02-2013 CrysAlis171 .NET)
(compiled Feb  1 2013,16:14:44)
;
_computing_data_collection
;
CrysAlisPro, Agilent Technologies,
Version 1.171.36.28 (release 01-02-2013 CrysAlis171 .NET)
(compiled Feb  1 2013,16:14:44)
;
_computing_data_reduction
;
CrysAlisPro, Agilent Technologies,
Version 1.171.36.28 (release 01-02-2013 CrysAlis171 .NET)
(compiled Feb  1 2013,16:14:44)
;
_computing_molecular_graphics 'CAMERON (Watkin et al., 1996)'
_computing_publication_material 'CRYSTALS (Betteridge et al., 2003)'
_computing_structure_refinement 'CRYSTALS (Betteridge et al., 2003)'
_computing_structure_solution 'SIR97 (Altomare et al., 1999)'
_diffrn_ambient_temperature 150
_diffrn_detector_area_resol_mean 10.4678
_diffrn_measured_fraction_theta_full 0.984
_diffrn_measured_fraction_theta_max 0.984
_diffrn_measurement_device_type 'Xcalibur, Atlas, Gemini ultra'
_diffrn_measurement_method \w
_diffrn_radiation_monochromator mirror
_diffrn_radiation_source 'Enhance Ultra (Cu) x-ray Source'
_diffrn_radiation_type 'Cu K\a'
_diffrn_radiation_wavelength 1.5418
_diffrn_reflns_av_R_equivalents 0.040
_diffrn_reflns_limit_h_max 10
_diffrn_reflns_limit_h_min -11
_diffrn_reflns_limit_k_max 12
_diffrn_reflns_limit_k_min -12
_diffrn_reflns_limit_l_max 18
_diffrn_reflns_limit_l_min -18
_diffrn_reflns_number 16849
_diffrn_reflns_theta_full 67.231
_diffrn_reflns_theta_max 67.231
_diffrn_reflns_theta_min 2.956
_diffrn_standards_number 0
_exptl_absorpt_coefficient_mu 1.965
_exptl_absorpt_correction_T_max 0.893
_exptl_absorpt_correction_T_min 0.704
_exptl_absorpt_correction_type analytical
_exptl_absorpt_process_details
;
CrysAlisPro, Agilent Technologies,
Version 1.171.36.28 (release 01-02-2013 CrysAlis171 .NET)
(compiled Feb  1 2013,16:14:44)
Analytical numeric absorption correction using a multifaceted crystal
            model based on expressions derived by R.C. Clark & J.S. Reid.
(Clark, R. C. & Reid, J. S. (1995). Acta Cryst. A51, 887-897)
;
_exptl_crystal_colour colorless
_exptl_crystal_density_diffrn 1.303
_exptl_crystal_description plate
_exptl_crystal_F_000 628
_exptl_crystal_size_max 0.243
_exptl_crystal_size_mid 0.171
_exptl_crystal_size_min 0.059
_refine_diff_density_max 0.26
_refine_diff_density_min -0.21
_refine_ls_extinction_method none
_refine_ls_goodness_of_fit_ref 0.9512
_refine_ls_hydrogen_treatment constr
_refine_ls_matrix_type full
_refine_ls_number_parameters 361
_refine_ls_number_reflns 5284
_refine_ls_number_restraints 0
_refine_ls_R_factor_all 0.0419
_refine_ls_R_factor_gt 0.0383
_refine_ls_shift/su_max 0.0003586
_refine_ls_shift/su_mean 0.0000652
_refine_ls_structure_factor_coef Fsqd
_refine_ls_weighting_details
;
 Method, part 1, Chebychev polynomial, (Watkin, 1994, Prince, 1982) 
 [weight] = 1.0/[A~0~*T~0~(x)+A~1~*T~1~(x) ... +A~n-1~]*T~n-1~(x)] 
 where A~i~ are the Chebychev coefficients listed below and x= Fcalc/Fmax 
 Method = Robust Weighting (Prince, 1982) 
 W = [weight] * [1-(deltaF/6*sigmaF)^2^]^2^ 
 A~i~ are: 
 0.101E+04 0.157E+04 793. 204. 
;
_refine_ls_weighting_scheme calc
_refine_ls_wR_factor_all 0.0767
_refine_ls_wR_factor_gt 0.0723
_refine_ls_wR_factor_ref 0.0767
_reflns_limit_h_max 11
_reflns_limit_h_min -11
_reflns_limit_k_max 12
_reflns_limit_k_min -12
_reflns_limit_l_max 18
_reflns_limit_l_min 0
_reflns_number_gt 4747
_reflns_number_total 5288
_reflns_threshold_expression I>2.0\s(I)
_cod_data_source_file ja409444s_si_004.cif
_cod_data_source_block 1
_cod_original_sg_symbol_H-M 'P -1 '
_cod_original_formula_sum 'C30 H42 Cl1 N4 O4 P1'
_cod_database_code 4121284

loop_
_symmetry_equiv_pos_as_xyz
x,y,z
-x,-y,-z

loop_
_atom_site_label
_atom_site_type_symbol
_atom_site_fract_x
_atom_site_fract_y
_atom_site_fract_z
_atom_site_U_iso_or_equiv
_atom_site_occupancy
_atom_site_adp_type
_atom_site_refinement_flags_posn
Cl1 Cl 0.58047(6) 0.53014(6) 0.32133(4) 0.0417 1.0000 Uani .
P2 P 0.07187(5) 0.58533(5) 0.22315(3) 0.0249 1.0000 Uani .
N3 N 0.02834(17) 0.46060(16) 0.29854(11) 0.0291 1.0000 Uani .
C4 C 0.0771(2) 0.3238(2) 0.28332(14) 0.0349 1.0000 Uani .
C5 C 0.1589(2) 0.25693(19) 0.35248(13) 0.0288 1.0000 Uani .
C6 C 0.2751(2) 0.30862(19) 0.36926(13) 0.0299 1.0000 Uani .
C7 C 0.3468(2) 0.2492(2) 0.43567(13) 0.0313 1.0000 Uani .
C8 C 0.3011(2) 0.1364(2) 0.48582(13) 0.0331 1.0000 Uani .
O9 O 0.35717(18) 0.07354(15) 0.55606(10) 0.0449 1.0000 Uani .
C10 C 0.4658(3) 0.1340(3) 0.58246(18) 0.0538 1.0000 Uani .
H103 H 0.4893 0.0823 0.6366 0.0806 1.0000 Uiso R
H101 H 0.5499 0.1374 0.5356 0.0798 1.0000 Uiso R
H102 H 0.4368 0.2216 0.5965 0.0803 1.0000 Uiso R
C11 C 0.1877(2) 0.0808(2) 0.46787(14) 0.0356 1.0000 Uani .
C12 C 0.1174(2) 0.1416(2) 0.40198(14) 0.0341 1.0000 Uani .
H121 H 0.0406 0.1036 0.3893 0.0410 1.0000 Uiso R
H111 H 0.1604 0.0034 0.5015 0.0425 1.0000 Uiso R
H71 H 0.4229 0.2873 0.4462 0.0375 1.0000 Uiso R
H61 H 0.3058 0.3880 0.3350 0.0351 1.0000 Uiso R
H41 H 0.1374 0.3224 0.2238 0.0415 1.0000 Uiso R
H42 H -0.0039 0.2733 0.2828 0.0419 1.0000 Uiso R
C13 C -0.0435(2) 0.4820(2) 0.38831(14) 0.0378 1.0000 Uani .
C14 C -0.0989(2) 0.6247(2) 0.38600(14) 0.0367 1.0000 Uani .
N15 N 0.00620(17) 0.69762(16) 0.32193(11) 0.0300 1.0000 Uani .
C16 C -0.0562(2) 0.8220(2) 0.28089(14) 0.0369 1.0000 Uani .
C17 C -0.1354(2) 0.7820(2) 0.21400(14) 0.0354 1.0000 Uani .
N18 N -0.05048(17) 0.67191(16) 0.17282(10) 0.0284 1.0000 Uani .
C19 C -0.1219(2) 0.6066(2) 0.11672(14) 0.0324 1.0000 Uani .
C20 C -0.1555(2) 0.69780(19) 0.03802(13) 0.0273 1.0000 Uani .
C21 C -0.0507(2) 0.7565(2) -0.02316(13) 0.0308 1.0000 Uani .
C22 C -0.0804(2) 0.8380(2) -0.09638(13) 0.0303 1.0000 Uani .
C23 C -0.2180(2) 0.85968(18) -0.11064(13) 0.0268 1.0000 Uani .
O24 O -0.23704(14) 0.93690(14) -0.18733(9) 0.0322 1.0000 Uani .
C25 C -0.3728(2) 0.9442(2) -0.20982(15) 0.0409 1.0000 Uani .
H253 H -0.3646 0.9896 -0.2697 0.0609 1.0000 Uiso R
H252 H -0.4429 0.9954 -0.1671 0.0591 1.0000 Uiso R
H251 H -0.3980 0.8537 -0.2087 0.0597 1.0000 Uiso R
C26 C -0.3245(2) 0.80528(19) -0.04977(13) 0.0294 1.0000 Uani .
C27 C -0.2919(2) 0.72544(19) 0.02458(13) 0.0295 1.0000 Uani .
H271 H -0.3652 0.6903 0.0664 0.0351 1.0000 Uiso R
H261 H -0.4177 0.8221 -0.0572 0.0349 1.0000 Uiso R
H221 H -0.0065 0.8788 -0.1375 0.0359 1.0000 Uiso R
H211 H 0.0423 0.7401 -0.0145 0.0382 1.0000 Uiso R
H191 H -0.0607 0.5306 0.0957 0.0387 1.0000 Uiso R
H192 H -0.2074 0.5765 0.1532 0.0387 1.0000 Uiso R
H171 H -0.1453 0.8541 0.1693 0.0422 1.0000 Uiso R
H172 H -0.2287 0.7557 0.2426 0.0410 1.0000 Uiso R
H162 H 0.0186 0.8755 0.2501 0.0438 1.0000 Uiso R
H161 H -0.1183 0.8712 0.3278 0.0430 1.0000 Uiso R
C28 C 0.1323(2) 0.7146(2) 0.35838(14) 0.0380 1.0000 Uani .
C29 C 0.2492(2) 0.7297(2) 0.27881(15) 0.0392 1.0000 Uani .
N30 N 0.22490(17) 0.64481(17) 0.21492(11) 0.0303 1.0000 Uani .
C31 C 0.3398(2) 0.6130(2) 0.14112(14) 0.0356 1.0000 Uani .
C32 C 0.3254(2) 0.6859(2) 0.05069(13) 0.0296 1.0000 Uani .
C33 C 0.3498(2) 0.6186(2) -0.02482(14) 0.0318 1.0000 Uani .
C34 C 0.3404(2) 0.6811(2) -0.10910(14) 0.0308 1.0000 Uani .
C35 C 0.3043(2) 0.81490(19) -0.11807(13) 0.0277 1.0000 Uani .
O36 O 0.28923(15) 0.88713(14) -0.19731(9) 0.0351 1.0000 Uani .
C37 C 0.3110(3) 0.8167(2) -0.27451(14) 0.0421 1.0000 Uani .
H372 H 0.2948 0.8800 -0.3251 0.0633 1.0000 Uiso R
H373 H 0.4080 0.7740 -0.2874 0.0625 1.0000 Uiso R
H371 H 0.2428 0.7494 -0.2645 0.0627 1.0000 Uiso R
C38 C 0.2795(2) 0.8849(2) -0.04330(14) 0.0316 1.0000 Uani .
C39 C 0.2901(2) 0.8206(2) 0.03989(14) 0.0324 1.0000 Uani .
H391 H 0.2712 0.8688 0.0897 0.0390 1.0000 Uiso R
H381 H 0.2532 0.9748 -0.0484 0.0387 1.0000 Uiso R
H341 H 0.3574 0.6313 -0.1581 0.0379 1.0000 Uiso R
H331 H 0.3732 0.5253 -0.0195 0.0383 1.0000 Uiso R
H312 H 0.4239 0.6359 0.1578 0.0438 1.0000 Uiso R
H311 H 0.3464 0.5179 0.1360 0.0428 1.0000 Uiso R
H292 H 0.3373 0.7042 0.2964 0.0472 1.0000 Uiso R
H291 H 0.2477 0.8190 0.2522 0.0462 1.0000 Uiso R
H282 H 0.1144 0.7907 0.3924 0.0454 1.0000 Uiso R
H281 H 0.1546 0.6354 0.3967 0.0457 1.0000 Uiso R
H141 H -0.1145 0.6574 0.4446 0.0441 1.0000 Uiso R
H142 H -0.1862 0.6356 0.3644 0.0441 1.0000 Uiso R
H131 H 0.0224 0.4605 0.4303 0.0438 1.0000 Uiso R
H132 H -0.1220 0.4261 0.4079 0.0454 1.0000 Uiso R
O40 O 0.34067(18) 0.6023(2) 0.49019(12) 0.0698 1.0000 Uani .
H401 H 0.3639 0.5656 0.5358 0.1044 1.0000 Uiso R
H402 H 0.4050 0.5927 0.4461 0.1045 1.0000 Uiso R
H21 H 0.1202 0.5122 0.1567 0.0323 1.0000 Uiso R

loop_
_atom_site_aniso_label
_atom_site_aniso_U_11
_atom_site_aniso_U_22
_atom_site_aniso_U_33
_atom_site_aniso_U_23
_atom_site_aniso_U_13
_atom_site_aniso_U_12
Cl1 0.0409(3) 0.0462(3) 0.0381(3) -0.0031(2) -0.0073(2) -0.0050(2)
P2 0.0252(2) 0.0268(2) 0.0208(2) 0.00185(19) -0.00436(19) 0.00221(19)
N3 0.0311(9) 0.0277(9) 0.0257(8) 0.0037(7) -0.0047(7) 0.0024(7)
C4 0.0440(12) 0.0277(10) 0.0357(11) 0.0004(9) -0.0159(10) -0.0037(9)
C5 0.0333(11) 0.0237(10) 0.0287(10) -0.0006(8) -0.0063(8) 0.0000(8)
C6 0.0316(10) 0.0250(10) 0.0309(10) 0.0006(8) -0.0034(8) -0.0005(8)
C7 0.0286(10) 0.0311(11) 0.0339(11) -0.0061(9) -0.0063(8) 0.0024(8)
C8 0.0374(11) 0.0307(11) 0.0283(10) -0.0023(8) -0.0068(9) 0.0106(9)
O9 0.0558(10) 0.0407(9) 0.0377(9) 0.0026(7) -0.0195(8) 0.0108(8)
C10 0.0612(17) 0.0505(15) 0.0551(16) -0.0113(12) -0.0338(13) 0.0188(13)
C11 0.0454(13) 0.0252(10) 0.0339(11) 0.0049(8) -0.0058(10) -0.0033(9)
C12 0.0373(11) 0.0282(11) 0.0374(11) 0.0014(9) -0.0091(9) -0.0062(9)
C13 0.0350(11) 0.0422(13) 0.0281(11) 0.0082(9) 0.0024(9) 0.0059(10)
C14 0.0330(11) 0.0465(13) 0.0249(10) 0.0007(9) -0.0010(8) 0.0102(10)
N15 0.0328(9) 0.0321(9) 0.0235(8) -0.0003(7) -0.0074(7) 0.0057(7)
C16 0.0465(13) 0.0300(11) 0.0329(11) -0.0026(9) -0.0115(10) 0.0100(9)
C17 0.0382(12) 0.0340(11) 0.0323(11) -0.0009(9) -0.0118(9) 0.0114(9)
N18 0.0316(9) 0.0295(9) 0.0239(8) -0.0006(7) -0.0091(7) 0.0038(7)
C19 0.0336(11) 0.0328(11) 0.0315(11) 0.0037(9) -0.0105(9) -0.0048(9)
C20 0.0297(10) 0.0272(10) 0.0260(10) -0.0006(8) -0.0090(8) -0.0021(8)
C21 0.0243(10) 0.0399(12) 0.0292(10) -0.0007(9) -0.0090(8) -0.0022(8)
C22 0.0263(10) 0.0377(11) 0.0272(10) 0.0011(8) -0.0065(8) -0.0062(8)
C23 0.0310(10) 0.0259(10) 0.0255(10) -0.0008(8) -0.0110(8) -0.0019(8)
O24 0.0337(8) 0.0355(8) 0.0292(7) 0.0060(6) -0.0144(6) -0.0055(6)
C25 0.0391(12) 0.0457(13) 0.0418(13) 0.0086(10) -0.0234(10) -0.0060(10)
C26 0.0235(10) 0.0316(10) 0.0340(11) -0.0010(8) -0.0092(8) -0.0027(8)
C27 0.0263(10) 0.0298(10) 0.0324(11) 0.0020(8) -0.0068(8) -0.0053(8)
C28 0.0405(12) 0.0439(13) 0.0327(11) -0.0088(9) -0.0153(9) 0.0036(10)
C29 0.0383(12) 0.0409(12) 0.0417(12) -0.0001(10) -0.0163(10) -0.0058(10)
N30 0.0271(9) 0.0364(9) 0.0261(8) 0.0024(7) -0.0047(7) -0.0026(7)
C31 0.0239(10) 0.0437(12) 0.0338(11) 0.0084(9) -0.0018(8) 0.0023(9)
C32 0.0232(10) 0.0313(11) 0.0316(11) 0.0034(8) -0.0025(8) -0.0013(8)
C33 0.0282(10) 0.0270(10) 0.0374(11) 0.0012(8) -0.0022(9) -0.0011(8)
C34 0.0272(10) 0.0317(11) 0.0322(11) -0.0049(8) -0.0015(8) -0.0023(8)
C35 0.0247(10) 0.0294(10) 0.0274(10) 0.0038(8) -0.0041(8) -0.0033(8)
O36 0.0407(8) 0.0357(8) 0.0271(7) 0.0019(6) -0.0061(6) -0.0007(6)
C37 0.0486(14) 0.0489(14) 0.0297(11) -0.0019(10) -0.0110(10) -0.0041(11)
C38 0.0336(11) 0.0258(10) 0.0334(11) 0.0007(8) -0.0058(9) 0.0017(8)
C39 0.0347(11) 0.0319(11) 0.0292(10) -0.0024(8) -0.0047(9) 0.0005(9)
O40 0.0390(10) 0.1095(17) 0.0491(11) 0.0193(11) -0.0035(8) 0.0095(10)

loop_
_atom_type_symbol
_atom_type_scat_dispersion_real
_atom_type_scat_dispersion_imag
_atom_type_scat_Cromer_Mann_a1
_atom_type_scat_Cromer_Mann_b1
_atom_type_scat_Cromer_Mann_a2
_atom_type_scat_Cromer_Mann_b2
_atom_type_scat_Cromer_Mann_a3
_atom_type_scat_Cromer_Mann_b3
_atom_type_scat_Cromer_Mann_a4
_atom_type_scat_Cromer_Mann_b4
_atom_type_scat_Cromer_Mann_c
_atom_type_scat_source
C 0.0181 0.0091 2.3100 20.8439 1.0200 10.2075 1.5886 0.5687 0.8650 51.6512 0.2156 'International Tables Vol C 4.2.6.8 and 6.1.1.4'
H 0.0000 0.0000 0.4930 10.5109 0.3229 26.1257 0.1402 3.1424 0.0408 57.7998 0.0030 'International Tables Vol C 4.2.6.8 and 6.1.1.4'
N 0.0311 0.0180 12.2126 0.0057 3.1322 9.8933 2.0125 28.9975 1.1663 0.5826 -11.5290 'International Tables Vol C 4.2.6.8 and 6.1.1.4'
O 0.0492 0.0322 3.0485 13.2771 2.2868 5.7011 1.5463 0.3239 0.8670 32.9089 0.2508 'International Tables Vol C 4.2.6.8 and 6.1.1.4'
P 0.2955 0.4335 6.4345 1.9067 4.1791 27.1570 1.7800 0.5260 1.4908 68.1645 1.1149 'International Tables Vol C 4.2.6.8 and 6.1.1.4'
Cl 0.3639 0.7018 11.4604 0.0104 7.1964 1.1662 6.2556 18.5194 1.6455 47.7784 -9.5574 'International Tables Vol C 4.2.6.8 and 6.1.1.4'

loop_
_geom_angle_atom_site_label_1
_geom_angle_atom_site_label_2
_geom_angle_atom_site_label_3
_geom_angle
_geom_angle_publ_flag
N3 P2 N15 86.02(8) yes
N3 P2 N18 119.67(9) yes
N15 P2 N18 86.10(7) yes
N3 P2 N30 119.77(8) yes
N15 P2 N30 85.72(8) yes
N18 P2 N30 119.07(9) yes
N3 P2 H21 95.2 no
N15 P2 H21 177.9 no
N18 P2 H21 94.8 no
N30 P2 H21 92.2 no
P2 N3 C4 122.63(14) yes
P2 N3 C13 121.29(14) yes
C4 N3 C13 115.51(16) yes
N3 C4 C5 112.87(17) yes
N3 C4 H41 108.5 no
C5 C4 H41 108.7 no
N3 C4 H42 110.0 no
C5 C4 H42 109.3 no
H41 C4 H42 107.4 no
C4 C5 C6 121.49(18) yes
C4 C5 C12 120.21(18) yes
C6 C5 C12 118.29(18) yes
C5 C6 C7 121.20(19) yes
C5 C6 H61 119.2 no
C7 C6 H61 119.5 no
C6 C7 C8 119.42(19) yes
C6 C7 H71 119.2 no
C8 C7 H71 121.4 no
C7 C8 O9 125.0(2) yes
C7 C8 C11 120.14(19) yes
O9 C8 C11 114.87(19) yes
C8 O9 C10 116.91(18) yes
O9 C10 H103 107.4 no
O9 C10 H101 112.4 no
H103 C10 H101 109.5 no
O9 C10 H102 112.1 no
H103 C10 H102 108.3 no
H101 C10 H102 107.1 no
C8 C11 C12 119.53(19) yes
C8 C11 H111 118.5 no
C12 C11 H111 121.9 no
C5 C12 C11 121.4(2) yes
C5 C12 H121 118.9 no
C11 C12 H121 119.7 no
N3 C13 C14 106.50(16) yes
N3 C13 H131 109.5 no
C14 C13 H131 111.4 no
N3 C13 H132 111.4 no
C14 C13 H132 109.7 no
H131 C13 H132 108.2 no
C13 C14 N15 106.43(16) yes
C13 C14 H141 112.3 no
N15 C14 H141 110.8 no
C13 C14 H142 109.3 no
N15 C14 H142 109.3 no
H141 C14 H142 108.7 no
C14 N15 P2 105.31(13) yes
C14 N15 C16 112.41(16) yes
P2 N15 C16 105.80(12) yes
C14 N15 C28 113.62(16) yes
P2 N15 C28 105.64(12) yes
C16 N15 C28 113.16(17) yes
N15 C16 C17 105.57(17) yes
N15 C16 H162 109.2 no
C17 C16 H162 110.1 no
N15 C16 H161 110.2 no
C17 C16 H161 112.1 no
H162 C16 H161 109.5 no
C16 C17 N18 106.21(16) yes
C16 C17 H171 109.2 no
N18 C17 H171 109.9 no
C16 C17 H172 112.1 no
N18 C17 H172 110.1 no
H171 C17 H172 109.2 no
C17 N18 P2 120.49(13) yes
C17 N18 C19 113.57(16) yes
P2 N18 C19 119.17(13) yes
N18 C19 C20 111.29(16) yes
N18 C19 H191 108.1 no
C20 C19 H191 110.0 no
N18 C19 H192 108.5 no
C20 C19 H192 109.9 no
H191 C19 H192 109.0 no
C19 C20 C21 121.03(18) yes
C19 C20 C27 120.91(18) yes
C21 C20 C27 118.06(18) yes
C20 C21 C22 121.33(18) yes
C20 C21 H211 119.3 no
C22 C21 H211 119.4 no
C21 C22 C23 119.52(18) yes
C21 C22 H221 120.1 no
C23 C22 H221 120.4 no
C22 C23 O24 115.62(17) yes
C22 C23 C26 120.31(18) yes
O24 C23 C26 124.07(17) yes
C23 O24 C25 116.29(16) yes
O24 C25 H253 105.9 no
O24 C25 H252 110.8 no
H253 C25 H252 109.5 no
O24 C25 H251 107.8 no
H253 C25 H251 111.4 no
H252 C25 H251 111.2 no
C23 C26 C27 118.91(18) yes
C23 C26 H261 121.1 no
C27 C26 H261 119.9 no
C26 C27 C20 121.78(18) yes
C26 C27 H271 118.5 no
C20 C27 H271 119.8 no
N15 C28 C29 106.15(16) yes
N15 C28 H282 109.4 no
C29 C28 H282 112.5 no
N15 C28 H281 108.9 no
C29 C28 H281 109.3 no
H282 C28 H281 110.5 no
C28 C29 N30 106.25(17) yes
C28 C29 H292 110.3 no
N30 C29 H292 110.5 no
C28 C29 H291 110.8 no
N30 C29 H291 109.5 no
H292 C29 H291 109.4 no
C29 N30 P2 121.62(14) yes
C29 N30 C31 118.30(17) yes
P2 N30 C31 120.07(14) yes
N30 C31 C32 114.80(16) yes
N30 C31 H312 106.2 no
C32 C31 H312 108.7 no
N30 C31 H311 108.4 no
C32 C31 H311 108.8 no
H312 C31 H311 109.9 no
C31 C32 C33 119.97(18) yes
C31 C32 C39 122.42(19) yes
C33 C32 C39 117.60(18) yes
C32 C33 C34 122.10(19) yes
C32 C33 H331 119.7 no
C34 C33 H331 118.2 no
C33 C34 C35 119.25(19) yes
C33 C34 H341 119.0 no
C35 C34 H341 121.8 no
C34 C35 O36 124.64(18) yes
C34 C35 C38 119.78(18) yes
O36 C35 C38 115.57(17) yes
C35 O36 C37 116.46(16) yes
O36 C37 H372 107.3 no
O36 C37 H373 111.5 no
H372 C37 H373 109.3 no
O36 C37 H371 108.8 no
H372 C37 H371 109.9 no
H373 C37 H371 109.9 no
C35 C38 C39 119.98(19) yes
C35 C38 H381 120.4 no
C39 C38 H381 119.6 no
C32 C39 C38 121.28(19) yes
C32 C39 H391 119.8 no
C38 C39 H391 118.9 no
H401 O40 H402 110.7 no

loop_
_geom_bond_atom_site_label_1
_geom_bond_atom_site_label_2
_geom_bond_distance
_geom_bond_publ_flag
P2 N3 1.6617(16) yes
P2 N15 1.9747(17) yes
P2 N18 1.6727(16) yes
P2 N30 1.6581(17) yes
P2 H21 1.318 no
N3 C4 1.469(3) yes
N3 C13 1.447(3) yes
C4 C5 1.511(3) yes
C4 H41 0.985 no
C4 H42 0.998 no
C5 C6 1.387(3) yes
C5 C12 1.391(3) yes
C6 C7 1.394(3) yes
C6 H61 0.965 no
C7 C8 1.386(3) yes
C7 H71 0.928 no
C8 O9 1.368(2) yes
C8 C11 1.390(3) yes
O9 C10 1.433(3) yes
C10 H103 0.985 no
C10 H101 0.983 no
C10 H102 0.953 no
C11 C12 1.384(3) yes
C11 H111 0.935 no
C12 H121 0.946 no
C13 C14 1.511(3) yes
C13 H131 0.989 no
C13 H132 0.990 no
C14 N15 1.483(3) yes
C14 H141 0.973 no
C14 H142 0.967 no
N15 C16 1.487(2) yes
N15 C28 1.485(3) yes
C16 C17 1.514(3) yes
C16 H162 0.979 no
C16 H161 0.994 no
C17 N18 1.461(2) yes
C17 H171 0.961 no
C17 H172 0.987 no
N18 C19 1.465(3) yes
C19 C20 1.508(3) yes
C19 H191 0.979 no
C19 H192 0.973 no
C20 C21 1.390(3) yes
C20 C27 1.386(3) yes
C21 C22 1.381(3) yes
C21 H211 0.940 no
C22 C23 1.397(3) yes
C22 H221 0.963 no
C23 O24 1.374(2) yes
C23 C26 1.380(3) yes
O24 C25 1.430(2) yes
C25 H253 0.974 no
C25 H252 1.001 no
C25 H251 0.989 no
C26 C27 1.395(3) yes
C26 H261 0.937 no
C27 H271 0.940 no
C28 C29 1.508(3) yes
C28 H282 0.972 no
C28 H281 0.981 no
C29 N30 1.452(3) yes
C29 H292 0.955 no
C29 H291 0.964 no
N30 C31 1.470(3) yes
C31 C32 1.522(3) yes
C31 H312 0.968 no
C31 H311 0.988 no
C32 C33 1.383(3) yes
C32 C39 1.394(3) yes
C33 C34 1.391(3) yes
C33 H331 0.962 no
C34 C35 1.385(3) yes
C34 H341 0.935 no
C35 O36 1.374(2) yes
C35 C38 1.389(3) yes
O36 C37 1.426(3) yes
C37 H372 0.981 no
C37 H373 0.996 no
C37 H371 0.994 no
C38 C39 1.384(3) yes
C38 H381 0.934 no
C39 H391 0.935 no
O40 H401 0.815 no
O40 H402 0.836 no

loop_
_geom_hbond_atom_site_label_D
_geom_hbond_atom_site_label_H
_geom_hbond_atom_site_label_A
_geom_hbond_site_symmetry_A
_geom_hbond_angle_DHA
_geom_hbond_distance_DH
_geom_hbond_distance_HA
_geom_hbond_distance_DA
_geom_hbond_publ_flag
C37 H372 O9 1_564 153.97(6) 0.981 2.584 3.493(3) yes
C39 H391 O24 2_575 161.40(5) 0.935 2.588 3.487(3) yes
C29 H291 O24 2_575 177.37(6) 0.964 2.598 3.562(3) yes
C28 H281 O40 . 127.00 0.981 2.500 3.183(3) yes
C13 H132 O40 2_566 145.48(8) 0.990 2.419 3.283(3) yes
